data_2209748
loop_
_publ_author_name
'Qiu, Xiao-Yang'
'Liu, Wei-Sheng'
'Zhu, Hai-Liang'
'Sheng, Liang-Quan'

_publ_section_title
;
 (E)-3-(4-Hydroxyphenyl)-1-(4-methoxyphenyl)prop-2-en-1-one
;
_journal_coeditor_code BI2018
_journal_issue 8
_journal_name_full 'Acta Crystallographica Section E'
_journal_page_first o3324
_journal_page_last o3325
_journal_paper_doi 10.1107/S1600536806022926
_journal_volume 62
_journal_year 2006
_chemical_formula_iupac 'C16 H14 O3'
_chemical_formula_moiety 'C16 H14 O3'
_chemical_formula_sum 'C16 H14 O3'
_chemical_formula_weight 254.27
_chemical_name_systematic
;
(E)-3-(4-hydroxyphenyl)-1-(4-methoxyphenyl)prop-2-en-1-one
;
_space_group_IT_number 61
_symmetry_cell_setting orthorhombic
_symmetry_space_group_name_Hall '-P 2ac 2ab'
_symmetry_space_group_name_H-M 'P b c a'
_atom_sites_solution_hydrogens geom
_atom_sites_solution_primary direct
_atom_sites_solution_secondary difmap
_audit_creation_method SHELXL-97
_cell_angle_alpha 90.00
_cell_angle_beta 90.00
_cell_angle_gamma 90.00
_cell_formula_units_Z 8
_cell_length_a 13.3482(9)
_cell_length_b 7.6922(5)
_cell_length_c 25.3822(17)
_cell_measurement_reflns_used 2216
_cell_measurement_temperature 298(2)
_cell_measurement_theta_max 26
_cell_measurement_theta_min 4.2
_cell_volume 2606.2(3)
_computing_cell_refinement 'SAINT (Bruker, 1998)'
_computing_data_collection 'SMART (Bruker, 1998)'
_computing_data_reduction SAINT
_computing_molecular_graphics 'SHELXTL (Sheldrick, 1997b)'
_computing_publication_material SHELXTL
_computing_structure_refinement 'SHELXL97 (Sheldrick, 1997a)'
_computing_structure_solution 'SHELXS97 (Sheldrick, 1997a)'
_diffrn_ambient_temperature 298(2)
_diffrn_measured_fraction_theta_full 0.993
_diffrn_measured_fraction_theta_max 0.993
_diffrn_measurement_device_type 'Bruker SMART APEX CCD'
_diffrn_measurement_method \w
_diffrn_radiation_monochromator graphite
_diffrn_radiation_source 'fine-focus sealed tube'
_diffrn_radiation_type MoK\a
_diffrn_radiation_wavelength 0.71073
_diffrn_reflns_av_R_equivalents 0.0671
_diffrn_reflns_av_sigmaI/netI 0.0539
_diffrn_reflns_limit_h_max 17
_diffrn_reflns_limit_h_min -16
_diffrn_reflns_limit_k_max 9
_diffrn_reflns_limit_k_min -9
_diffrn_reflns_limit_l_max 29
_diffrn_reflns_limit_l_min -32
_diffrn_reflns_number 14929
_diffrn_reflns_theta_full 27.55
_diffrn_reflns_theta_max 27.55
_diffrn_reflns_theta_min 2.21
_diffrn_standards_number 0
_exptl_absorpt_coefficient_mu 0.089
_exptl_absorpt_correction_T_max 0.986
_exptl_absorpt_correction_T_min 0.978
_exptl_absorpt_correction_type multi-scan
_exptl_absorpt_process_details '(SADABS; Sheldrick, 1996)'
_exptl_crystal_colour colourless
_exptl_crystal_density_diffrn 1.296
_exptl_crystal_density_method 'not measured'
_exptl_crystal_description plate
_exptl_crystal_F_000 1072
_exptl_crystal_size_max 0.34
_exptl_crystal_size_mid 0.17
_exptl_crystal_size_min 0.07
_refine_diff_density_max 0.141
_refine_diff_density_min -0.173
_refine_ls_extinction_method none
_refine_ls_goodness_of_fit_ref 1.003
_refine_ls_hydrogen_treatment constr
_refine_ls_matrix_type full
_refine_ls_number_parameters 173
_refine_ls_number_reflns 2978
_refine_ls_number_restraints 0
_refine_ls_restrained_S_all 1.003
_refine_ls_R_factor_all 0.1235
_refine_ls_R_factor_gt 0.0528
_refine_ls_shift/su_max 0.001
_refine_ls_shift/su_mean 0.000
_refine_ls_structure_factor_coef Fsqd
_refine_ls_weighting_details 'calc w=1/[\s^2^(Fo^2^)+(0.057P)^2^+0.0775P] where P=(Fo^2^+2Fc^2^)/3'
_refine_ls_weighting_scheme calc
_refine_ls_wR_factor_gt 0.1119
_refine_ls_wR_factor_ref 0.1388
_reflns_number_gt 1485
_reflns_number_total 2978
_reflns_threshold_expression I>2\s(I)
_cod_data_source_file bi2018.cif
_cod_data_source_block I
_cod_depositor_comments
;
The following automatic conversions were performed:
'_geom_bond_publ_flag' value 'N' changed to 'n' according to
'/home/saulius/struct/CIF-dictionaries/cif_core.dic' dictionary named
'cif_core.dic' version 2.4.1 from 2010-06-29 (34
times).

'_geom_angle_publ_flag' value 'N' changed to 'n' according to
'/home/saulius/struct/CIF-dictionaries/cif_core.dic' dictionary named
'cif_core.dic' version 2.4.1 from 2010-06-29 (53
times).

'_geom_torsion_publ_flag' value 'N' changed to 'n' according to
'/home/saulius/struct/CIF-dictionaries/cif_core.dic' dictionary named
'cif_core.dic' version 2.4.1 from 2010-06-29 (31
time).

'_geom_hbond_publ_flag' value 'Y' changed to 'y' according to
'/home/saulius/struct/CIF-dictionaries/cif_core.dic' dictionary named
'cif_core.dic' version 2.4.1 from 2010-06-29.

Automatic conversion script
Id: cif_fix_enum 1527 2010-12-29 10:47:43Z saulius 

The following automatic conversions were performed:

'_geom_bond_publ_flag' value 'N' changed to 'n' according to
/home/saulius/struct/CIF-dictionaries/cif_core.dic dictionary named
'cif_core.dic' version 2.4.1 from 2010-06-29 (34
times).

'_geom_angle_publ_flag' value 'N' changed to 'n' according
to /home/saulius/struct/CIF-dictionaries/cif_core.dic dictionary
named 'cif_core.dic' version 2.4.1 from 2010-06-29 (53
times).

'_geom_torsion_publ_flag' value 'N' changed to 'n' according
to /home/saulius/struct/CIF-dictionaries/cif_core.dic dictionary
named 'cif_core.dic' version 2.4.1 from 2010-06-29 (31
time).

'_geom_hbond_publ_flag' value 'Y' changed to 'y' according to
/home/saulius/struct/CIF-dictionaries/cif_core.dic dictionary named
'cif_core.dic' version 2.4.1 from 2010-06-29.

Automatic conversion script
Id: cif_fix_values 1715 2011-07-08 13:25:40Z adriana 
;
_cod_database_code 2209748
_cod_database_fobs_code 2209748

loop_
_symmetry_equiv_pos_as_xyz
'x, y, z'
'-x+1/2, -y, z+1/2'
'-x, y+1/2, -z+1/2'
'x+1/2, -y+1/2, -z'
'-x, -y, -z'
'x-1/2, y, -z-1/2'
'x, -y-1/2, z-1/2'
'-x-1/2, y-1/2, z'

loop_
_atom_site_type_symbol
_atom_site_label
_atom_site_fract_x
_atom_site_fract_y
_atom_site_fract_z
_atom_site_U_iso_or_equiv
_atom_site_adp_type
_atom_site_calc_flag
_atom_site_refinement_flags
_atom_site_occupancy
C C10 0.33027(14) 0.1916(3) 0.72741(7) 0.0469(5) Uani d . 1
O O1 0.12886(11) 0.0614(2) 0.60369(6) 0.0684(5) Uani d . 1
C C7 0.21871(15) 0.0289(3) 0.59686(8) 0.0515(5) Uani d . 1
C C9 0.26911(15) 0.1556(3) 0.68134(7) 0.0519(6) Uani d . 1
H H9 0.2051 0.2035 0.6819 0.062 Uiso calc R 1
C C13 0.43822(14) 0.2478(3) 0.82023(8) 0.0511(6) Uani d . 1
O O3 0.48725(10) 0.2816(2) 0.86610(5) 0.0689(5) Uani d . 1
H H13 0.5397 0.2262 0.8669 0.103 Uiso calc R 1
O O2 0.32709(12) -0.2408(2) 0.39917(6) 0.0752(5) Uani d . 1
C C1 0.25165(14) -0.0453(3) 0.54624(7) 0.0483(5) Uani d . 1
C C2 0.35135(15) -0.0724(3) 0.53348(8) 0.0546(6) Uani d . 1
H H2 0.4005 -0.0460 0.5582 0.066 Uiso calc R 1
C C12 0.47577(15) 0.1384(3) 0.78184(8) 0.0554(6) Uani d . 1
H H12 0.5369 0.0827 0.7869 0.066 Uiso calc R 1
C C6 0.18017(15) -0.0876(3) 0.50810(8) 0.0590(6) Uani d . 1
H H6 0.1126 -0.0714 0.5156 0.071 Uiso calc R 1
C C8 0.29160(14) 0.0641(3) 0.63856(8) 0.0539(6) Uani d . 1
H H8 0.3563 0.0207 0.6350 0.065 Uiso calc R 1
C C4 0.30817(16) -0.1768(3) 0.44801(8) 0.0571(6) Uani d . 1
C C15 0.29474(15) 0.3000(3) 0.76683(8) 0.0555(6) Uani d . 1
H H15 0.2328 0.3535 0.7624 0.067 Uiso calc R 1
C C14 0.34800(15) 0.3312(3) 0.81231(8) 0.0565(6) Uani d . 1
H H14 0.3234 0.4079 0.8375 0.068 Uiso calc R 1
C C5 0.20731(16) -0.1523(3) 0.45990(9) 0.0627(6) Uani d . 1
H H5 0.1585 -0.1797 0.4351 0.075 Uiso calc R 1
C C11 0.42284(15) 0.1117(3) 0.73618(8) 0.0547(6) Uani d . 1
H H11 0.4492 0.0388 0.7104 0.066 Uiso calc R 1
C C3 0.37956(15) -0.1377(3) 0.48511(8) 0.0591(6) Uani d . 1
H H3 0.4470 -0.1552 0.4776 0.071 Uiso calc R 1
C C16 0.4277(2) -0.2730(4) 0.38460(10) 0.0953(10) Uani d . 1
H H16A 0.4648 -0.1661 0.3855 0.143 Uiso calc R 1
H H16B 0.4296 -0.3204 0.3496 0.143 Uiso calc R 1
H H16C 0.4570 -0.3544 0.4088 0.143 Uiso calc R 1

loop_
_atom_site_aniso_label
_atom_site_aniso_U_11
_atom_site_aniso_U_22
_atom_site_aniso_U_33
_atom_site_aniso_U_12
_atom_site_aniso_U_13
_atom_site_aniso_U_23
C10 0.0467(11) 0.0475(13) 0.0464(12) 0.0006(10) 0.0027(9) 0.0046(10)
O1 0.0506(8) 0.0902(13) 0.0644(10) 0.0058(8) 0.0024(7) -0.0048(9)
C7 0.0494(12) 0.0517(14) 0.0535(13) -0.0010(10) 0.0005(10) 0.0066(11)
C9 0.0527(12) 0.0528(14) 0.0501(12) 0.0008(10) 0.0028(10) 0.0069(11)
C13 0.0504(12) 0.0560(15) 0.0470(12) -0.0059(11) -0.0005(10) 0.0021(11)
O3 0.0617(9) 0.0843(13) 0.0607(9) 0.0044(8) -0.0111(7) -0.0096(9)
O2 0.0843(11) 0.0906(13) 0.0505(9) 0.0018(10) -0.0010(8) -0.0148(9)
C1 0.0496(11) 0.0489(14) 0.0463(11) -0.0009(10) -0.0019(10) 0.0035(10)
C2 0.0537(12) 0.0612(15) 0.0489(12) -0.0033(11) -0.0032(10) 0.0000(11)
C12 0.0438(11) 0.0630(16) 0.0593(13) 0.0036(11) -0.0007(10) -0.0001(12)
C6 0.0535(12) 0.0651(16) 0.0584(14) 0.0023(11) -0.0064(11) 0.0027(12)
C8 0.0508(12) 0.0633(16) 0.0474(12) 0.0007(11) 0.0026(10) 0.0016(11)
C4 0.0670(14) 0.0590(16) 0.0452(12) -0.0004(12) -0.0009(11) -0.0005(11)
C15 0.0516(12) 0.0590(15) 0.0559(13) 0.0105(11) 0.0009(10) -0.0007(12)
C14 0.0574(13) 0.0612(16) 0.0509(13) 0.0070(11) 0.0028(10) -0.0043(11)
C5 0.0624(14) 0.0726(17) 0.0531(14) 0.0005(12) -0.0146(11) -0.0042(13)
C11 0.0526(12) 0.0544(15) 0.0572(13) 0.0034(10) 0.0066(10) -0.0055(11)
C3 0.0525(12) 0.0689(17) 0.0559(14) -0.0023(11) 0.0029(11) -0.0038(12)
C16 0.0885(19) 0.125(3) 0.0722(17) 0.0034(18) 0.0207(14) -0.0265(17)

loop_
_atom_type_symbol
_atom_type_description
_atom_type_scat_dispersion_real
_atom_type_scat_dispersion_imag
_atom_type_scat_source
C C 0.0033 0.0016 'International Tables Vol C Tables 4.2.6.8 and 6.1.1.4'
H H 0.0000 0.0000 'International Tables Vol C Tables 4.2.6.8 and 6.1.1.4'
O O 0.0106 0.0060 'International Tables Vol C Tables 4.2.6.8 and 6.1.1.4'

loop_
_geom_angle_atom_site_label_1
_geom_angle_atom_site_label_2
_geom_angle_atom_site_label_3
_geom_angle
_geom_angle_publ_flag
C15 C10 C11 116.87(18) n
C15 C10 C9 120.22(18) n
C11 C10 C9 122.77(19) n
O1 C7 C8 120.40(19) n
O1 C7 C1 119.33(18) n
C8 C7 C1 120.27(17) n
C8 C9 C10 129.2(2) n
C8 C9 H9 115.4 n
C10 C9 H9 115.4 n
O3 C13 C14 117.12(19) n
O3 C13 C12 123.04(19) n
C14 C13 C12 119.83(19) n
C13 O3 H13 109.5 n
C4 O2 C16 118.60(17) n
C2 C1 C6 117.29(19) n
C2 C1 C7 123.31(18) n
C6 C1 C7 119.37(18) n
C3 C2 C1 121.70(19) n
C3 C2 H2 119.1 n
C1 C2 H2 119.1 n
C11 C12 C13 120.0(2) n
C11 C12 H12 120.0 n
C13 C12 H12 120.0 n
C5 C6 C1 121.5(2) n
C5 C6 H6 119.2 n
C1 C6 H6 119.2 n
C9 C8 C7 122.63(19) n
C9 C8 H8 118.7 n
C7 C8 H8 118.7 n
O2 C4 C3 125.22(19) n
O2 C4 C5 115.27(19) n
C3 C4 C5 119.5(2) n
C14 C15 C10 122.23(19) n
C14 C15 H15 118.9 n
C10 C15 H15 118.9 n
C15 C14 C13 119.5(2) n
C15 C14 H14 120.3 n
C13 C14 H14 120.3 n
C6 C5 C4 119.9(2) n
C6 C5 H5 120.0 n
C4 C5 H5 120.0 n
C12 C11 C10 121.6(2) n
C12 C11 H11 119.2 n
C10 C11 H11 119.2 n
C4 C3 C2 120.1(2) n
C4 C3 H3 120.0 n
C2 C3 H3 120.0 n
O2 C16 H16A 109.5 n
O2 C16 H16B 109.5 n
H16A C16 H16B 109.5 n
O2 C16 H16C 109.5 n
H16A C16 H16C 109.5 n
H16B C16 H16C 109.5 n

loop_
_geom_bond_atom_site_label_1
_geom_bond_atom_site_label_2
_geom_bond_distance
_geom_bond_publ_flag
C10 C15 1.386(3) n
C10 C11 1.398(3) n
C10 C9 1.453(3) n
O1 C7 1.237(2) n
C7 C8 1.463(3) n
C7 C1 1.473(3) n
C9 C8 1.328(3) n
C9 H9 0.930 n
C13 O3 1.361(2) n
C13 C14 1.379(3) n
C13 C12 1.382(3) n
O3 H13 0.820 n
O2 C4 1.357(2) n
O2 C16 1.415(3) n
C1 C2 1.385(3) n
C1 C6 1.398(3) n
C2 C3 1.379(3) n
C2 H2 0.930 n
C12 C11 1.373(3) n
C12 H12 0.930 n
C6 C5 1.370(3) n
C6 H6 0.930 n
C8 H8 0.930 n
C4 C3 1.373(3) n
C4 C5 1.393(3) n
C15 C14 1.377(3) n
C15 H15 0.930 n
C14 H14 0.930 n
C5 H5 0.930 n
C11 H11 0.930 n
C3 H3 0.930 n
C16 H16A 0.960 n
C16 H16B 0.960 n
C16 H16C 0.960 n

loop_
_geom_hbond_atom_site_label_D
_geom_hbond_atom_site_label_H
_geom_hbond_atom_site_label_A
_geom_hbond_site_symmetry_A
_geom_hbond_distance_DH
_geom_hbond_distance_HA
_geom_hbond_distance_DA
_geom_hbond_angle_DHA
_geom_hbond_publ_flag
O3 H13 O1 6_657 0.82 1.89 2.651(2) 153.5 y

loop_
_geom_torsion_atom_site_label_1
_geom_torsion_atom_site_label_2
_geom_torsion_atom_site_label_3
_geom_torsion_atom_site_label_4
_geom_torsion
_geom_torsion_publ_flag
C15 C10 C9 C8 176.0(2) n
C11 C10 C9 C8 -8.5(3) n
O1 C7 C1 C2 174.5(2) n
C8 C7 C1 C2 -5.4(3) n
O1 C7 C1 C6 -3.9(3) n
C8 C7 C1 C6 176.21(19) n
C6 C1 C2 C3 0.3(3) n
C7 C1 C2 C3 -178.2(2) n
O3 C13 C12 C11 -179.21(19) n
C14 C13 C12 C11 -0.6(3) n
C2 C1 C6 C5 -0.4(3) n
C7 C1 C6 C5 178.1(2) n
C10 C9 C8 C7 175.41(19) n
O1 C7 C8 C9 -10.9(3) n
C1 C7 C8 C9 168.96(19) n
C16 O2 C4 C3 0.9(4) n
C16 O2 C4 C5 -178.6(2) n
C11 C10 C15 C14 1.0(3) n
C9 C10 C15 C14 176.8(2) n
C10 C15 C14 C13 -2.3(3) n
O3 C13 C14 C15 -179.22(19) n
C12 C13 C14 C15 2.1(3) n
C1 C6 C5 C4 -0.1(4) n
O2 C4 C5 C6 -179.7(2) n
C3 C4 C5 C6 0.7(4) n
C13 C12 C11 C10 -0.7(3) n
C15 C10 C11 C12 0.5(3) n
C9 C10 C11 C12 -175.18(19) n
O2 C4 C3 C2 179.7(2) n
C5 C4 C3 C2 -0.8(4) n
C1 C2 C3 C4 0.3(3) n

loop_
_cod_related_entry_id
_cod_related_entry_database
_cod_related_entry_code
1 ChemSpider 30655008
